data_9017155
loop_
_publ_author_name
'Orlandi, P.'
'Bonaccorsi, E.'

_publ_section_title
;
 Montetrisaite, a new hydroxy-hydrated copper sulfate species
 from Monte Trisa, Vicenza, Italy
;
_journal_name_full 'The Canadian Mineralogist'
_journal_page_first 143
_journal_page_last 151
_journal_volume 47
_journal_year 2009
_chemical_compound_source 'Monte Trisa, Vicenza, Italy'
_chemical_formula_sum 'Cu3 H7 O8 S0.5'
_chemical_name_mineral Montetrisaite
_space_group_IT_number 36
_space_group_name_Hall 'C 2c -2'
_space_group_name_H-M_alt 'C m c 21'
_symmetry_space_group_name_H-M 'C m c 21'
_cell_angle_alpha 90
_cell_angle_beta 90
_cell_angle_gamma 90
_cell_formula_units_Z 4
_cell_length_a 2.989
_cell_length_b 16.970
_cell_length_c 14.812
_cell_volume 751.314
_database_code_amcsd 0006275
_exptl_crystal_density_diffrn 3.021
_cod_data_source_file inputs/fixed/downloads/07/07084.cif
_cod_data_source_block 07084
_cod_original_formula_sum 'Cu3 S.5 O8 H7'
_cod_database_code 9017155

loop_
_space_group_symop_operation_xyz
x,y,z
1/2+x,1/2+y,z
x,-y,1/2+z
1/2+x,1/2-y,1/2+z
-x,y,z
1/2-x,1/2+y,z
-x,-y,1/2+z
1/2-x,1/2-y,1/2+z

loop_
_atom_site_label
_atom_site_fract_x
_atom_site_fract_y
_atom_site_fract_z
_atom_site_occupancy
_atom_site_U_iso_or_equiv
_atom_site_type_symbol
_atom_site_attached_hydrogens
Cul 0.00000 0.03630 0.53690 1.00000 0.03300 Cu 0
Cu2 0.50000 0.86850 0.51330 1.00000 0.02700 Cu 0
Cu3 0.50000 0.20060 0.49500 1.00000 0.02400 Cu 0
S 0.00000 0.82730 0.30200 0.50000 0.07900 S 0
O1 0.00000 0.81800 0.40300 0.50000 0.04400 O 0
O-H1b 0.00000 0.84000 0.44500 0.50000 0.04100 O 1
O-H2 0.50000 0.98000 0.47200 1.00000 0.05200 O 1
O-H3 0.00000 0.88300 0.59200 0.50000 0.07800 O 1
Wat3b 0.00000 0.90200 0.65100 0.50000 0.08900 O 2
O-H4 0.50000 0.08520 0.59400 1.00000 0.04600 O 1
Wat5 0.50000 0.98200 0.78900 0.50000 0.03800 O 2
O-H6 0.50000 0.75200 0.55700 1.00000 0.03700 O 1
O-H7 0.00000 0.14800 0.43400 1.00000 0.04900 O 1
O8 0.00000 0.75000 0.25300 0.50000 0.09000 O 0
O9 0.50000 0.85100 0.28400 1.00000 0.08000 O 0

loop_
_cod_changelog_entry_id
_cod_changelog_entry_author
_cod_changelog_entry_date
_cod_changelog_entry_text
1
;cod-tools version 3.8.0
Id: cif_guess_AMCSD_atom_types 9574 2023-05-10 09:00:05Z saulius
;
2023-05-10T18:57:51+03:00
;Derived atom types and hydrogen counts
from atom names that follow the AMCSD naming convention
(Wat == water, O-H == hydroxyl).
;

loop_
_cod_related_entry_id
_cod_related_entry_database
_cod_related_entry_code
1 AMCSD 0006275
